data_2230675
loop_
_publ_author_name
'Song, Jin-Na'

_publ_section_title
;
 2-Phenyl-1<i>H</i>-imidazol-3-ium hydrogen oxalate
;
_journal_coeditor_code HB5908
_journal_issue 7
_journal_name_full 'Acta Crystallographica Section E'
_journal_page_first o1773
_journal_paper_doi 10.1107/S1600536811023300
_journal_volume 67
_journal_year 2011
_chemical_formula_iupac 'C9 H9 N2 +, C2 H O4 -'
_chemical_formula_moiety 'C9 H9 N2 +, C2 H O4 -'
_chemical_formula_sum 'C11 H10 N2 O4'
_chemical_formula_weight 234.21
_chemical_name_systematic
;
2-Phenyl-1<i>H</i>-imidazol-3-ium hydrogen oxalate
;
_space_group_IT_number 2
_symmetry_cell_setting triclinic
_symmetry_space_group_name_Hall '-P 1'
_symmetry_space_group_name_H-M 'P -1'
_atom_sites_solution_hydrogens geom
_atom_sites_solution_primary direct
_atom_sites_solution_secondary difmap
_audit_creation_method SHELXL-97
_cell_angle_alpha 70.262(5)
_cell_angle_beta 80.4600(10)
_cell_angle_gamma 74.871(5)
_cell_formula_units_Z 2
_cell_length_a 5.571(4)
_cell_length_b 9.216(5)
_cell_length_c 11.918(6)
_cell_measurement_reflns_used 2505
_cell_measurement_temperature 293(2)
_cell_measurement_theta_max 29.10
_cell_measurement_theta_min 1.82
_cell_volume 554.0(6)
_computing_cell_refinement 'CrysAlis RED (Oxford Diffraction, 2006)'
_computing_data_collection 'CrysAlis CCD (Oxford Diffraction, 2006)'
_computing_data_reduction 'CrysAlis RED (Oxford Diffraction, 2006)'
_computing_molecular_graphics 'SHELXTL (Sheldrick, 2008)'
_computing_publication_material 'SHELXTL (Sheldrick, 2008)'
_computing_structure_refinement 'SHELXL97 (Sheldrick, 2008)'
_computing_structure_solution 'SHELXS97 (Sheldrick, 2008)'
_diffrn_ambient_temperature 293(2)
_diffrn_detector_area_resol_mean 10.0
_diffrn_measured_fraction_theta_full 0.994
_diffrn_measured_fraction_theta_max 0.843
_diffrn_measurement_device_type 'Oxford Diffraction Gemini R Ultra CCD'
_diffrn_measurement_method \w
_diffrn_radiation_monochromator graphite
_diffrn_radiation_source 'fine-focus sealed tube'
_diffrn_radiation_type MoK\a
_diffrn_radiation_wavelength 0.71073
_diffrn_reflns_av_R_equivalents 0.0309
_diffrn_reflns_av_sigmaI/netI 0.0493
_diffrn_reflns_limit_h_max 7
_diffrn_reflns_limit_h_min -5
_diffrn_reflns_limit_k_max 11
_diffrn_reflns_limit_k_min -9
_diffrn_reflns_limit_l_max 16
_diffrn_reflns_limit_l_min -14
_diffrn_reflns_number 4030
_diffrn_reflns_theta_full 25.00
_diffrn_reflns_theta_max 29.10
_diffrn_reflns_theta_min 1.82
_exptl_absorpt_coefficient_mu 0.109
_exptl_absorpt_correction_T_max 0.57
_exptl_absorpt_correction_T_min 0.38
_exptl_absorpt_correction_type multi-scan
_exptl_absorpt_process_details
;
(CrysAlis RED; Oxford Diffraction, 2006)
;
_exptl_crystal_colour colorless
_exptl_crystal_density_diffrn 1.404
_exptl_crystal_density_method 'not measured'
_exptl_crystal_description block
_exptl_crystal_F_000 244
_exptl_crystal_size_max 0.22
_exptl_crystal_size_mid 0.20
_exptl_crystal_size_min 0.15
_refine_diff_density_max 0.199
_refine_diff_density_min -0.384
_refine_ls_extinction_method none
_refine_ls_goodness_of_fit_ref 0.928
_refine_ls_hydrogen_treatment constr
_refine_ls_matrix_type full
_refine_ls_number_parameters 154
_refine_ls_number_reflns 2505
_refine_ls_number_restraints 0
_refine_ls_restrained_S_all 0.928
_refine_ls_R_factor_all 0.0669
_refine_ls_R_factor_gt 0.0435
_refine_ls_shift/su_max 0.000
_refine_ls_shift/su_mean 0.000
_refine_ls_structure_factor_coef Fsqd
_refine_ls_weighting_details 'calc w=1/[\s^2^(Fo^2^)+(0.0587P)^2^] where P=(Fo^2^+2Fc^2^)/3'
_refine_ls_weighting_scheme calc
_refine_ls_wR_factor_gt 0.0977
_refine_ls_wR_factor_ref 0.1041
_reflns_number_gt 1629
_reflns_number_total 2505
_reflns_threshold_expression I>2\s(I)
_cod_data_source_file hb5908.cif
_cod_data_source_block I
_cod_database_code 2230675
_cod_database_fobs_code 2230675

loop_
_symmetry_equiv_pos_as_xyz
'x, y, z'
'-x, -y, -z'

loop_
_atom_site_type_symbol
_atom_site_label
_atom_site_fract_x
_atom_site_fract_y
_atom_site_fract_z
_atom_site_U_iso_or_equiv
_atom_site_adp_type
_atom_site_calc_flag
_atom_site_refinement_flags
_atom_site_occupancy
_atom_site_symmetry_multiplicity
_atom_site_disorder_assembly
_atom_site_disorder_group
C C1 -0.1534(2) 0.24120(16) 0.80993(12) 0.0329(3) Uani d . 1 1 . .
C C2 0.0697(2) 0.30067(16) 0.82279(12) 0.0351(3) Uani d . 1 1 . .
C C3 0.2653(3) 0.6592(2) 0.61457(15) 0.0559(4) Uani d . 1 1 . .
H H3 0.4206 0.5901 0.6257 0.067 Uiso calc R 1 1 . .
C C4 0.1280(4) 0.6664(2) 0.52534(17) 0.0712(6) Uani d . 1 1 . .
H H4 0.1910 0.6018 0.4770 0.085 Uiso calc R 1 1 . .
C C5 -0.1001(4) 0.7681(2) 0.50819(16) 0.0685(5) Uani d . 1 1 . .
H H5 -0.1925 0.7726 0.4484 0.082 Uiso calc R 1 1 . .
C C6 -0.1917(3) 0.8628(2) 0.57895(16) 0.0605(5) Uani d . 1 1 . .
H H6 -0.3468 0.9319 0.5669 0.073 Uiso calc R 1 1 . .
C C7 -0.0578(3) 0.85767(18) 0.66808(14) 0.0463(4) Uani d . 1 1 . .
H H7 -0.1221 0.9234 0.7154 0.056 Uiso calc R 1 1 . .
C C8 0.1728(3) 0.75450(16) 0.68720(12) 0.0364(3) Uani d . 1 1 . .
C C9 0.3166(2) 0.74777(15) 0.78093(12) 0.0329(3) Uani d . 1 1 . .
C C11 0.4589(3) 0.81235(18) 0.91542(13) 0.0451(4) Uani d . 1 1 . .
H H11 0.4762 0.8682 0.9645 0.054 Uiso calc R 1 1 . .
C C10 0.5995(3) 0.67346(17) 0.91074(13) 0.0414(4) Uani d . 1 1 . .
H H10 0.7336 0.6140 0.9556 0.050 Uiso calc R 1 1 . .
N N1 0.5092(2) 0.63481(12) 0.82744(10) 0.0363(3) Uani d . 1 1 . .
H H1 0.5683 0.5498 0.8079 0.044 Uiso calc R 1 1 . .
N N2 0.2843(2) 0.85814(13) 0.83489(11) 0.0409(3) Uani d . 1 1 . .
H H2 0.1713 0.9444 0.8211 0.049 Uiso calc R 1 1 . .
O O1 0.04670(19) 0.40133(14) 0.86821(12) 0.0591(3) Uani d . 1 1 . .
O O2 0.27912(17) 0.22797(13) 0.78035(11) 0.0565(3) Uani d . 1 1 . .
H H2A 0.3941 0.2626 0.7889 0.085 Uiso calc R 1 1 . .
O O3 -0.12709(18) 0.09884(11) 0.82754(11) 0.0547(3) Uani d . 1 1 . .
O O4 -0.35046(16) 0.34460(11) 0.78500(9) 0.0420(3) Uani d . 1 1 . .

loop_
_atom_site_aniso_label
_atom_site_aniso_U_11
_atom_site_aniso_U_22
_atom_site_aniso_U_33
_atom_site_aniso_U_12
_atom_site_aniso_U_13
_atom_site_aniso_U_23
C1 0.0231(6) 0.0340(8) 0.0460(8) -0.0023(6) -0.0051(6) -0.0198(6)
C2 0.0249(7) 0.0331(8) 0.0510(9) -0.0015(6) -0.0098(6) -0.0183(7)
C3 0.0585(11) 0.0547(10) 0.0585(10) -0.0027(8) -0.0167(8) -0.0242(8)
C4 0.0890(15) 0.0786(14) 0.0595(11) -0.0185(12) -0.0179(11) -0.0330(10)
C5 0.0738(14) 0.0881(15) 0.0521(11) -0.0333(12) -0.0248(10) -0.0119(10)
C6 0.0459(10) 0.0726(12) 0.0573(10) -0.0132(9) -0.0182(8) -0.0063(9)
C7 0.0400(8) 0.0490(9) 0.0468(9) -0.0089(7) -0.0087(7) -0.0094(7)
C8 0.0383(8) 0.0332(8) 0.0379(8) -0.0103(6) -0.0067(6) -0.0080(6)
C9 0.0322(7) 0.0257(7) 0.0399(8) -0.0042(6) -0.0030(6) -0.0106(6)
C11 0.0470(9) 0.0474(9) 0.0493(9) -0.0059(7) -0.0126(7) -0.0252(7)
C10 0.0403(8) 0.0394(8) 0.0453(8) -0.0024(7) -0.0139(7) -0.0142(7)
N1 0.0371(6) 0.0279(6) 0.0441(7) 0.0010(5) -0.0094(5) -0.0148(5)
N2 0.0380(7) 0.0308(6) 0.0551(8) 0.0034(5) -0.0114(6) -0.0195(6)
O1 0.0379(6) 0.0655(8) 0.0974(9) -0.0077(5) -0.0096(6) -0.0560(7)
O2 0.0216(5) 0.0618(7) 0.1047(9) -0.0057(5) -0.0051(5) -0.0522(7)
O3 0.0314(5) 0.0331(6) 0.1060(9) -0.0020(4) -0.0108(6) -0.0311(6)
O4 0.0235(5) 0.0358(6) 0.0717(7) 0.0009(4) -0.0142(5) -0.0241(5)

loop_
_atom_type_symbol
_atom_type_description
_atom_type_scat_dispersion_real
_atom_type_scat_dispersion_imag
_atom_type_scat_source
C C 0.0033 0.0016 'International Tables Vol C Tables 4.2.6.8 and 6.1.1.4'
H H 0.0000 0.0000 'International Tables Vol C Tables 4.2.6.8 and 6.1.1.4'
N N 0.0061 0.0033 'International Tables Vol C Tables 4.2.6.8 and 6.1.1.4'
O O 0.0106 0.0060 'International Tables Vol C Tables 4.2.6.8 and 6.1.1.4'

loop_
_geom_angle_atom_site_label_1
_geom_angle_atom_site_label_2
_geom_angle_atom_site_label_3
_geom_angle_site_symmetry_1
_geom_angle_site_symmetry_3
_geom_angle
_geom_angle_publ_flag
O3 C1 O4 . . 126.05(12) ?
O3 C1 C2 . . 118.29(11) ?
O4 C1 C2 . . 115.64(12) ?
O1 C2 O2 . . 125.70(13) ?
O1 C2 C1 . . 122.10(12) ?
O2 C2 C1 . . 112.19(12) ?
C8 C3 C4 . . 120.32(17) ?
C8 C3 H3 . . 119.8 ?
C4 C3 H3 . . 119.8 ?
C5 C4 C3 . . 120.15(18) ?
C5 C4 H4 . . 119.9 ?
C3 C4 H4 . . 119.9 ?
C6 C5 C4 . . 119.83(17) ?
C6 C5 H5 . . 120.1 ?
C4 C5 H5 . . 120.1 ?
C5 C6 C7 . . 120.91(17) ?
C5 C6 H6 . . 119.5 ?
C7 C6 H6 . . 119.5 ?
C6 C7 C8 . . 120.00(16) ?
C6 C7 H7 . . 120.0 ?
C8 C7 H7 . . 120.0 ?
C3 C8 C7 . . 118.80(14) ?
C3 C8 C9 . . 120.56(14) ?
C7 C8 C9 . . 120.64(13) ?
N1 C9 N2 . . 106.32(12) ?
N1 C9 C8 . . 127.46(12) ?
N2 C9 C8 . . 126.19(12) ?
C10 C11 N2 . . 107.50(13) ?
C10 C11 H11 . . 126.3 ?
N2 C11 H11 . . 126.3 ?
C11 C10 N1 . . 106.80(13) ?
C11 C10 H10 . . 126.6 ?
N1 C10 H10 . . 126.6 ?
C9 N1 C10 . . 110.07(11) ?
C9 N1 H1 . . 125.0 ?
C10 N1 H1 . . 125.0 ?
C9 N2 C11 . . 109.30(12) ?
C9 N2 H2 . . 125.3 ?
C11 N2 H2 . . 125.3 ?
C2 O2 H2A . . 109.5 ?

loop_
_geom_bond_atom_site_label_1
_geom_bond_atom_site_label_2
_geom_bond_site_symmetry_2
_geom_bond_distance
_geom_bond_publ_flag
C1 O3 . 1.2291(17) ?
C1 O4 . 1.2541(16) ?
C1 C2 . 1.531(2) ?
C2 O1 . 1.1934(17) ?
C2 O2 . 1.3003(16) ?
C3 C8 . 1.384(2) ?
C3 C4 . 1.385(2) ?
C3 H3 . 0.9300 ?
C4 C5 . 1.368(3) ?
C4 H4 . 0.9300 ?
C5 C6 . 1.362(3) ?
C5 H5 . 0.9300 ?
C6 C7 . 1.378(2) ?
C6 H6 . 0.9300 ?
C7 C8 . 1.385(2) ?
C7 H7 . 0.9300 ?
C8 C9 . 1.455(2) ?
C9 N1 . 1.3293(18) ?
C9 N2 . 1.3374(17) ?
C11 C10 . 1.329(2) ?
C11 N2 . 1.366(2) ?
C11 H11 . 0.9300 ?
C10 N1 . 1.3649(19) ?
C10 H10 . 0.9300 ?
N1 H1 . 0.8600 ?
N2 H2 . 0.8600 ?
O2 H2A . 0.8200 ?

loop_
_geom_hbond_atom_site_label_D
_geom_hbond_atom_site_label_H
_geom_hbond_atom_site_label_A
_geom_hbond_site_symmetry_A
_geom_hbond_distance_DH
_geom_hbond_distance_HA
_geom_hbond_distance_DA
_geom_hbond_angle_DHA
O2 H2A O4 1_655 0.82 1.76 2.5793(19) 172
N2 H2 O3 1_565 0.86 1.90 2.732(2) 164
N1 H1 O4 1_655 0.86 1.93 2.777(2) 169

loop_
_cod_related_entry_id
_cod_related_entry_database
_cod_related_entry_code
1 ChemSpider 30656770
